data_4000021
loop_
_publ_author_name
'M\'ezi\`ere, C\'ecile'
'Fourmigu\'e, Marc'
'Canadell, Enric'
'Cl\'erac, Rodolphe'
'Bechgaard, Klaus'
'Auban-Senzier, Pascale'

_publ_section_title
;
 Mixed-Valence, Layered, Cation Radical Salts of the Ethane-Bridged Dimeric
 Tetrathiafulvalene [(EDT-TTF--CH~2^--^~)~2~^&#x2022;+^][X^-^][THF]~0.5~,
 X^-^ = FeCl~4~^-^, GaCl~4~^-^
;
_journal_coden_ASTM CMATEX
_journal_issue 8
_journal_name_full 'Chemistry of Materials'
_journal_page_first 2250
_journal_page_last 2256
_journal_paper_doi 10.1021/cm0001511
_journal_volume 12
_journal_year 2000
_chemical_formula_sum 'C18 H14 S12'
_chemical_formula_weight 615.01
_chemical_name_common Bis(EDT)ethane
_chemical_name_systematic
;
1,2-bis(3',4'-(ethylendithio)-tetrathiafulvalen-3-yl)ethane
;
_space_group_IT_number 61
_symmetry_cell_setting orthorhombic
_symmetry_space_group_name_Hall '-P 2ac 2ab'
_symmetry_space_group_name_H-M 'P b c a'
_atom_sites_solution_hydrogens geom
_atom_sites_solution_primary direct
_atom_sites_solution_secondary difmap
_audit_creation_method SHELXL
_cell_angle_alpha 90.00
_cell_angle_beta 90.00
_cell_angle_gamma 90.00
_cell_formula_units_Z 4
_cell_length_a 11.6493(14)
_cell_length_b 9.5395(14)
_cell_length_c 21.751(3)
_cell_measurement_reflns_used 25
_cell_measurement_temperature 293(2)
_cell_measurement_theta_max 15.0
_cell_measurement_theta_min 4.6
_cell_volume 2417.1(6)
_computing_cell_refinement 'CAD4 EXPRESS'
_computing_data_collection 'CAD4 EXPRESS'
_computing_data_reduction 'XCAD4 (Harms, 1993)'
_computing_molecular_graphics 'ORTEP [Johnson, 1976]'
_computing_publication_material 'SHELXL-93 [Sheldrick, 1993]'
_computing_structure_refinement 'SHELXL-93 (Sheldrick, 1993)'
_computing_structure_solution 'SHELXS-86 (Sheldrick, 1990)'
_diffrn_ambient_temperature 293(2)
_diffrn_measurement_device 'Enraf-Nonius Mach3'
_diffrn_measurement_method Omega-2theta-scans
_diffrn_radiation_monochromator graphite
_diffrn_radiation_source 'fine-focus sealed tube'
_diffrn_radiation_type MoK\a
_diffrn_radiation_wavelength 0.71073
_diffrn_reflns_av_R_equivalents 0.1543
_diffrn_reflns_av_sigmaI/netI 0.5835
_diffrn_reflns_limit_h_max 14
_diffrn_reflns_limit_h_min -1
_diffrn_reflns_limit_k_max 11
_diffrn_reflns_limit_k_min -1
_diffrn_reflns_limit_l_max 1
_diffrn_reflns_limit_l_min -26
_diffrn_reflns_number 2947
_diffrn_reflns_theta_max 25.96
_diffrn_reflns_theta_min 1.87
_diffrn_standards_decay_% 0
_diffrn_standards_interval_time 60
_diffrn_standards_number 3
_exptl_absorpt_coefficient_mu 1.092
_exptl_absorpt_correction_T_max 0.893
_exptl_absorpt_correction_T_min 0.809
_exptl_absorpt_correction_type psi-scan
_exptl_crystal_colour orange
_exptl_crystal_density_diffrn 1.690
_exptl_crystal_density_meas ?
_exptl_crystal_density_method .
_exptl_crystal_description 'thin plate'
_exptl_crystal_F_000 1256
_exptl_crystal_size_max 0.26
_exptl_crystal_size_mid 0.16
_exptl_crystal_size_min 0.01
_refine_diff_density_max 0.465
_refine_diff_density_min -0.506
_refine_diff_density_rms 0.113
_refine_ls_extinction_coef ?
_refine_ls_extinction_method none
_refine_ls_goodness_of_fit_all 0.914
_refine_ls_goodness_of_fit_obs 1.157
_refine_ls_hydrogen_treatment constr
_refine_ls_matrix_type full
_refine_ls_number_parameters 136
_refine_ls_number_reflns 2283
_refine_ls_number_restraints 0
_refine_ls_restrained_S_all 0.922
_refine_ls_restrained_S_obs 1.157
_refine_ls_R_factor_all 0.3571
_refine_ls_R_factor_obs 0.0546
_refine_ls_shift/esd_max 0.000
_refine_ls_shift/esd_mean 0.000
_refine_ls_structure_factor_coef Fsqd
_refine_ls_weighting_details 'w=1/[\s^2^(Fo^2^)+(0.0210P)^2^+0.0000P] where P=(Fo^2^+2Fc^2^)/3'
_refine_ls_weighting_scheme calc
_refine_ls_wR_factor_all 0.1133
_refine_ls_wR_factor_obs 0.0693
_reflns_number_observed 643
_reflns_number_total 2284
_reflns_observed_criterion >2sigma(I)
_cod_data_source_file cm0001511.cif
_cod_data_source_block cp122b
_cod_depositor_comments
;
The following automatic conversions were performed:
'_diffrn_refln_scan_mode_backgd' value 'MO' changed to 'mo' according to
'/home/saulius/struct/CIF-dictionaries/cif_core.dic' dictionary named
'cif_core.dic' version 2.4.1 from 2010-06-29.

Automatic conversion script
Id: cif_fix_enum 1527 2010-12-29 10:47:43Z saulius 

The following automatic conversions were performed:

'_refine_ls_weighting_scheme' value 'calc
w=1/[\s^2^(Fo^2^)+(0.0210P)^2^+0.0000P] where P=(Fo^2^+2Fc^2^)/3' was
changed to 'calc'. New tag '_refine_ls_weighting_details' was
created. The value of the new tag was set to
'w=1/[\s^2^(Fo^2^)+(0.0210P)^2^+0.0000P] where P=(Fo^2^+2Fc^2^)/3'.

Automatic conversion script
Id: cif_fix_values 3143 2015-03-26 13:38:13Z robertas 
;
_cod_original_sg_symbol_H-M Pbca
_cod_database_code 4000021

loop_
_symmetry_equiv_pos_as_xyz
'x, y, z'
'-x+1/2, -y, z+1/2'
'-x, y+1/2, -z+1/2'
'x+1/2, -y+1/2, -z'
'-x, -y, -z'
'x-1/2, y, -z-1/2'
'x, -y-1/2, z-1/2'
'-x-1/2, y-1/2, z'

loop_
_atom_site_aniso_label
_atom_site_aniso_U_11
_atom_site_aniso_U_22
_atom_site_aniso_U_33
_atom_site_aniso_U_23
_atom_site_aniso_U_13
_atom_site_aniso_U_12
S1 0.0350(14) 0.0297(12) 0.064(2) -0.015(2) 0.0132(15) -0.0061(15)
S2 0.0306(14) 0.0302(13) 0.075(2) -0.014(2) 0.0009(15) 0.0007(13)
S3 0.040(2) 0.0292(12) 0.053(2) -0.0059(14) 0.0059(14) -0.008(2)
S4 0.041(2) 0.043(2) 0.081(2) -0.030(2) 0.021(2) -0.0080(15)
S5 0.053(2) 0.045(2) 0.105(3) -0.038(2) -0.018(2) 0.001(2)
S6 0.060(2) 0.059(2) 0.076(2) -0.028(2) 0.012(2) 0.008(2)
C1 0.026(5) 0.028(5) 0.043(6) 0.008(5) 0.006(5) -0.003(4)
C2 0.033(5) 0.020(5) 0.038(6) -0.005(6) 0.007(5) -0.001(5)
C3 0.024(5) 0.025(5) 0.057(6) -0.004(5) 0.001(5) 0.004(4)
C4 0.033(6) 0.033(5) 0.034(6) 0.001(6) 0.004(5) -0.006(5)
C5 0.025(6) 0.029(6) 0.040(7) -0.008(5) 0.009(5) 0.004(5)
C6 0.049(6) 0.030(6) 0.033(6) -0.006(6) -0.007(5) 0.020(6)
C7 0.052(6) 0.032(5) 0.032(6) -0.016(5) 0.006(6) 0.014(6)
C8 0.107(10) 0.036(6) 0.072(9) -0.036(7) 0.006(8) 0.012(7)
C9 0.096(11) 0.063(7) 0.072(9) -0.028(7) 0.011(8) 0.000(8)

loop_
_atom_site_label
_atom_site_type_symbol
_atom_site_fract_x
_atom_site_fract_y
_atom_site_fract_z
_atom_site_U_iso_or_equiv
_atom_site_thermal_displace_type
_atom_site_occupancy
_atom_site_calc_flag
_atom_site_refinement_flags
_atom_site_disorder_group
S1 S 0.5820(2) 0.1919(2) 0.43245(11) 0.0427(7) Uani 1 d . .
S2 S 0.3421(2) 0.1047(2) 0.44855(11) 0.0452(8) Uani 1 d . .
S3 S 0.4013(2) -0.2007(2) 0.39164(10) 0.0407(7) Uani 1 d . .
S4 S 0.6406(2) -0.1116(3) 0.37261(12) 0.0549(8) Uani 1 d . .
S5 S 0.4204(2) -0.4530(3) 0.31380(14) 0.0676(10) Uani 1 d . .
S6 S 0.6985(2) -0.3271(3) 0.28304(13) 0.0649(9) Uani 1 d . .
C1 C 0.5382(6) 0.4551(8) 0.4807(4) 0.032(2) Uani 1 d . .
H1A H 0.6095(6) 0.4395(8) 0.5027(4) 0.039 Uiso 1 calc R .
H1B H 0.5564(6) 0.5051(8) 0.4432(4) 0.039 Uiso 1 calc R .
C2 C 0.4871(7) 0.3156(8) 0.4643(4) 0.030(2) Uani 1 d . .
C3 C 0.3783(7) 0.2735(8) 0.4717(4) 0.035(2) Uani 1 d . .
H3 H 0.3237(7) 0.3328(8) 0.4889(4) 0.042 Uiso 1 calc R .
C4 C 0.4799(7) 0.0587(9) 0.4232(4) 0.033(2) Uani 1 d . .
C5 C 0.5045(7) -0.0662(9) 0.3989(4) 0.031(3) Uani 1 d . .
C6 C 0.4855(8) -0.3017(10) 0.3421(4) 0.037(3) Uani 1 d . .
C7 C 0.5930(8) -0.2584(8) 0.3316(4) 0.039(2) Uani 1 d . .
C8 C 0.5456(9) -0.5465(9) 0.2890(4) 0.072(4) Uani 1 d . .
H8A H 0.5876(9) -0.5760(9) 0.3253(4) 0.086 Uiso 1 calc R .
H8B H 0.5206(9) -0.6306(9) 0.2679(4) 0.086 Uiso 1 calc R .
C9 C 0.6259(8) -0.4712(9) 0.2484(5) 0.077(4) Uani 1 d . .
H9A H 0.5836(8) -0.4370(9) 0.2131(5) 0.092 Uiso 1 calc R .
H9B H 0.6828(8) -0.5372(9) 0.2336(5) 0.092 Uiso 1 calc R .

loop_
_atom_type_symbol
_atom_type_description
_atom_type_scat_dispersion_real
_atom_type_scat_dispersion_imag
_atom_type_scat_source
C C 0.0033 0.0016 'International Tables Vol C Tables 4.2.6.8 and 6.1.1.4'
H H 0.0000 0.0000 'International Tables Vol C Tables 4.2.6.8 and 6.1.1.4'
S S 0.1246 0.1234 'International Tables Vol C Tables 4.2.6.8 and 6.1.1.4'

loop_
_geom_angle_atom_site_label_1
_geom_angle_atom_site_label_2
_geom_angle_atom_site_label_3
_geom_angle
_geom_angle_site_symmetry_1
_geom_angle_site_symmetry_3
_geom_angle_publ_flag
C4 S1 C2 96.0(4) . . ?
C3 S2 C4 95.8(4) . . ?
C6 S3 C5 94.2(4) . . ?
C5 S4 C7 94.4(4) . . ?
C6 S5 C8 99.4(4) . . ?
C7 S6 C9 102.2(5) . . ?
C1 C1 C2 114.0(8) 5_666 . ?
C3 C2 C1 127.8(8) . . ?
C3 C2 S1 116.2(6) . . ?
C1 C2 S1 116.0(6) . . ?
C2 C3 S2 118.2(7) . . ?
C5 C4 S1 123.1(6) . . ?
C5 C4 S2 123.1(6) . . ?
S1 C4 S2 113.8(5) . . ?
C4 C5 S4 123.2(6) . . ?
C4 C5 S3 122.5(6) . . ?
S4 C5 S3 114.2(5) . . ?
C7 C6 S5 127.0(7) . . ?
C7 C6 S3 117.4(7) . . ?
S5 C6 S3 115.5(5) . . ?
C6 C7 S6 130.2(7) . . ?
C6 C7 S4 117.1(7) . . ?
S6 C7 S4 112.6(5) . . ?
C9 C8 S5 117.0(7) . . ?
C8 C9 S6 115.1(7) . . ?

loop_
_geom_bond_atom_site_label_1
_geom_bond_atom_site_label_2
_geom_bond_distance
_geom_bond_site_symmetry_2
_geom_bond_publ_flag
S1 C4 1.753(8) . ?
S1 C2 1.760(8) . ?
S2 C3 1.739(7) . ?
S2 C4 1.753(9) . ?
S3 C6 1.747(9) . ?
S3 C5 1.765(9) . ?
S4 C5 1.740(8) . ?
S4 C7 1.751(8) . ?
S5 C6 1.743(9) . ?
S5 C8 1.793(10) . ?
S6 C7 1.748(8) . ?
S6 C9 1.780(8) . ?
C1 C1 1.493(14) 5_666 ?
C1 C2 1.501(10) . ?
C2 C3 1.339(10) . ?
C4 C5 1.335(9) . ?
C6 C7 1.338(11) . ?
C8 C9 1.473(11) . ?
